data_7701968
loop_
_publ_author_name
'Dey, Sunanda'
'Maity, Suvendu'
'Pal, Kunal'
'Jana, Kuladip'
'Sinha, Chittaranjan'

_publ_section_title
;
 Oxidative dehydrogenation of a coumarinyl scaffold with Copper ion and
 metal ion detection in human liver cancer cell (HepG2)
;
_journal_name_full 'Dalton Transactions'
_journal_paper_doi 10.1039/C9DT03870A
_journal_year 2019
_chemical_formula_sum 'C29 H20 Cl Cu N3 O7'
_chemical_formula_weight 621.47
_space_group_crystal_system monoclinic
_space_group_IT_number 14
_space_group_name_Hall '-P 2yn'
_space_group_name_H-M_alt 'P 1 21/n 1'
_atom_sites_solution_hydrogens geom
_audit_creation_method SHELXL-2016/6
_audit_update_record
;
2019-09-30 deposited with the CCDC.	2019-11-13 downloaded from the CCDC.
;
_cell_angle_alpha 90
_cell_angle_beta 90.113(5)
_cell_angle_gamma 90
_cell_formula_units_Z 4
_cell_length_a 11.7997(18)
_cell_length_b 15.054(2)
_cell_length_c 14.475(2)
_cell_measurement_reflns_used 5739
_cell_measurement_temperature 273(2)
_cell_measurement_theta_max 27.21
_cell_measurement_theta_min 2.19
_cell_volume 2571.2(6)
_computing_cell_refinement 'Bruker SAINT'
_computing_data_collection 'Bruker APEX2'
_computing_data_reduction 'Bruker SAINT'
_computing_molecular_graphics 'Bruker SHELXTL'
_computing_publication_material 'Bruker SHELXTL'
_computing_structure_refinement 'SHELXL-2016/6 (Sheldrick, 2016)'
_computing_structure_solution 'SHELXT 2014/5 (Sheldrick, 2014)'
_diffrn_ambient_temperature 273(2)
_diffrn_measured_fraction_theta_full 0.995
_diffrn_measured_fraction_theta_max 0.995
_diffrn_measurement_device_type 'Bruker APEX-II CCD'
_diffrn_measurement_method '\f and \w scans'
_diffrn_radiation_type MoK\a
_diffrn_radiation_wavelength 0.71073
_diffrn_reflns_av_R_equivalents 0.1488
_diffrn_reflns_av_unetI/netI 0.1228
_diffrn_reflns_Laue_measured_fraction_full 0.995
_diffrn_reflns_Laue_measured_fraction_max 0.995
_diffrn_reflns_limit_h_max 14
_diffrn_reflns_limit_h_min -14
_diffrn_reflns_limit_k_max 17
_diffrn_reflns_limit_k_min -17
_diffrn_reflns_limit_l_max 17
_diffrn_reflns_limit_l_min -17
_diffrn_reflns_number 25362
_diffrn_reflns_point_group_measured_fraction_full 0.995
_diffrn_reflns_point_group_measured_fraction_max 0.995
_diffrn_reflns_theta_full 24.997
_diffrn_reflns_theta_max 24.997
_diffrn_reflns_theta_min 1.952
_diffrn_source Mo
_exptl_absorpt_coefficient_mu 1.010
_exptl_absorpt_correction_type multi-scan
_exptl_crystal_colour red
_exptl_crystal_density_diffrn 1.605
_exptl_crystal_description prism
_exptl_crystal_F_000 1268
_exptl_crystal_size_max 0.19
_exptl_crystal_size_mid 0.06
_exptl_crystal_size_min 0.03
_exptl_transmission_factor_max 0.826
_exptl_transmission_factor_min 0.641
_refine_diff_density_max 1.077
_refine_diff_density_min -0.804
_refine_diff_density_rms 0.119
_refine_ls_extinction_method none
_refine_ls_goodness_of_fit_ref 1.080
_refine_ls_hydrogen_treatment constr
_refine_ls_matrix_type full
_refine_ls_number_parameters 371
_refine_ls_number_reflns 4505
_refine_ls_number_restraints 0
_refine_ls_restrained_S_all 1.080
_refine_ls_R_factor_all 0.2044
_refine_ls_R_factor_gt 0.1151
_refine_ls_shift/su_max 0.000
_refine_ls_shift/su_mean 0.000
_refine_ls_structure_factor_coef Fsqd
_refine_ls_weighting_details 'w=1/[\s^2^(Fo^2^)+(0.1169P)^2^+12.5085P] where P=(Fo^2^+2Fc^2^)/3'
_refine_ls_weighting_scheme calc
_refine_ls_wR_factor_gt 0.2463
_refine_ls_wR_factor_ref 0.2996
_reflns_Friedel_coverage 0.000
_reflns_number_gt 2311
_reflns_number_total 4505
_reflns_threshold_expression 'I > 2\s(I)'
_cod_data_source_file c9dt03870a2.cif
_cod_data_source_block CRSSJSP03_0m_a
_cod_original_cell_volume 2571.2(7)
_cod_original_sg_symbol_H-M 'P 21/n'
_cod_database_code 7701968
_shelx_shelxl_version_number 2016/6
_shelx_space_group_comment
;
The symmetry employed for this shelxl refinement is uniquely defined
by the following loop, which should always be used as a source of
symmetry information in preference to the above space-group names.
They are only intended as comments.
;

loop_
_space_group_symop_operation_xyz
'x, y, z'
'-x+1/2, y+1/2, -z+1/2'
'-x, -y, -z'
'x-1/2, -y-1/2, z-1/2'

loop_
_atom_site_label
_atom_site_type_symbol
_atom_site_fract_x
_atom_site_fract_y
_atom_site_fract_z
_atom_site_U_iso_or_equiv
_atom_site_adp_type
_atom_site_occupancy
_atom_site_site_symmetry_order
_atom_site_calc_flag
_atom_site_refinement_flags_posn
_atom_site_refinement_flags_adp
Cu1 Cu 0.40948(11) 0.38706(8) 0.36838(8) 0.0504(5) Uani 1 1 d . .
Cl1 Cl 0.1568(3) 0.2450(2) 0.3841(3) 0.0729(9) Uani 1 1 d . .
O1 O 0.3563(6) 0.5009(4) 0.3911(4) 0.0495(17) Uani 1 1 d . .
O2 O 0.3393(6) 0.4870(5) 0.7184(4) 0.061(2) Uani 1 1 d . .
N3 N 0.4328(7) 0.3531(5) 0.4945(5) 0.046(2) Uani 1 1 d . .
N1 N 0.4103(7) 0.3972(5) 0.2322(5) 0.048(2) Uani 1 1 d . .
N2 N 0.4684(7) 0.2706(5) 0.3420(5) 0.047(2) Uani 1 1 d . .
O3 O 0.3201(9) 0.4718(7) 0.8687(5) 0.104(3) Uani 1 1 d . .
C2 C 0.2767(9) 0.6170(6) 0.4744(7) 0.053(3) Uani 1 1 d . .
H2 H 0.259789 0.645705 0.419222 0.063 Uiso 1 1 calc R U
C6 C 0.3535(8) 0.4879(6) 0.5584(6) 0.042(2) Uani 1 1 d . .
C5 C 0.3220(8) 0.5344(7) 0.6384(6) 0.046(3) Uani 1 1 d . .
C1 C 0.3285(8) 0.5341(7) 0.4715(6) 0.045(2) Uani 1 1 d . .
C7 C 0.4041(8) 0.4033(6) 0.5640(6) 0.043(2) Uani 1 1 d . .
H7 H 0.418464 0.381219 0.622829 0.051 Uiso 1 1 calc R U
C18 C 0.4639(8) 0.2450(7) 0.2547(7) 0.046(2) Uani 1 1 d . .
C12 C 0.4830(8) 0.2696(7) 0.5038(7) 0.048(3) Uani 1 1 d . .
C3 C 0.2500(9) 0.6574(7) 0.5554(7) 0.059(3) Uani 1 1 d . .
H3 H 0.215635 0.712950 0.554554 0.070 Uiso 1 1 calc R U
C24 C 0.4772(9) 0.1548(7) 0.2183(6) 0.049(3) Uani 1 1 d . .
C23 C 0.3876(9) 0.4689(7) 0.1838(7) 0.056(3) Uani 1 1 d . .
H23 H 0.373183 0.522337 0.213826 0.068 Uiso 1 1 calc R U
C25 C 0.4010(10) 0.0895(7) 0.2438(8) 0.059(3) Uani 1 1 d . .
H25 H 0.345475 0.102099 0.287408 0.071 Uiso 1 1 calc R U
C4 C 0.2737(9) 0.6164(7) 0.6402(7) 0.051(3) Uani 1 1 d . .
C19 C 0.4341(9) 0.3189(7) 0.1927(7) 0.050(3) Uani 1 1 d . .
C29 C 0.5577(10) 0.1362(8) 0.1518(7) 0.063(3) Uani 1 1 d . .
H29 H 0.608624 0.179741 0.133057 0.076 Uiso 1 1 calc R U
C17 C 0.5025(9) 0.2221(7) 0.4212(7) 0.056(3) Uani 1 1 d . .
C22 C 0.3850(10) 0.4652(7) 0.0869(7) 0.061(3) Uani 1 1 d . .
H22 H 0.369181 0.515599 0.052012 0.073 Uiso 1 1 calc R U
C16 C 0.5558(9) 0.1408(7) 0.4224(7) 0.061(3) Uani 1 1 d . .
H16 H 0.567816 0.109395 0.368037 0.073 Uiso 1 1 calc R U
C20 C 0.4296(10) 0.3107(7) 0.0962(7) 0.061(3) Uani 1 1 d . .
H20 H 0.441972 0.256202 0.067592 0.074 Uiso 1 1 calc R U
C28 C 0.5618(11) 0.0519(9) 0.1133(8) 0.072(4) Uani 1 1 d . .
H28 H 0.616095 0.038887 0.068882 0.086 Uiso 1 1 calc R U
C8 C 0.2459(9) 0.6574(8) 0.7281(7) 0.059(3) Uani 1 1 d . .
C11 C 0.3074(11) 0.5226(9) 0.8045(8) 0.073(3) Uani 1 1 d . .
C10 C 0.2650(10) 0.6103(9) 0.8059(8) 0.069(3) Uani 1 1 d . .
H10 H 0.249573 0.636627 0.862631 0.083 Uiso 1 1 calc R U
C21 C 0.4063(11) 0.3853(8) 0.0453(7) 0.069(3) Uani 1 1 d . .
H21 H 0.405023 0.381532 -0.018814 0.082 Uiso 1 1 calc R U
C13 C 0.5226(10) 0.2336(8) 0.5866(8) 0.070(3) Uani 1 1 d . .
H13 H 0.512328 0.264358 0.641624 0.083 Uiso 1 1 calc R U
C27 C 0.4866(12) -0.0125(9) 0.1400(10) 0.077(4) Uani 1 1 d . .
H27 H 0.490266 -0.068775 0.113751 0.092 Uiso 1 1 calc R U
C15 C 0.5923(11) 0.1060(8) 0.5092(8) 0.076(4) Uani 1 1 d . .
H15 H 0.627337 0.050758 0.512217 0.091 Uiso 1 1 calc R U
C26 C 0.4067(11) 0.0058(8) 0.2050(8) 0.066(3) Uani 1 1 d . .
H26 H 0.355872 -0.038045 0.223222 0.079 Uiso 1 1 calc R U
C9 C 0.1992(11) 0.7490(8) 0.7328(8) 0.077(4) Uani 1 1 d . .
H9A H 0.123337 0.749359 0.708830 0.116 Uiso 1 1 calc R U
H9B H 0.245674 0.788221 0.696751 0.116 Uiso 1 1 calc R U
H9C H 0.198601 0.768714 0.795898 0.116 Uiso 1 1 calc R U
C14 C 0.5755(11) 0.1542(10) 0.5871(9) 0.083(4) Uani 1 1 d . .
H14 H 0.601544 0.131601 0.643056 0.099 Uiso 1 1 calc R U
O5 O 0.2130(9) 0.3187(8) 0.3639(12) 0.185(7) Uani 1 1 d . .
O8 O 0.0455(9) 0.2608(9) 0.4054(9) 0.145(5) Uani 1 1 d . .
O6 O 0.2155(11) 0.1861(10) 0.4326(12) 0.195(8) Uani 1 1 d . .
O7 O 0.142(2) 0.1993(16) 0.3050(17) 0.328(15) Uani 1 1 d . .

loop_
_atom_site_aniso_label
_atom_site_aniso_U_11
_atom_site_aniso_U_22
_atom_site_aniso_U_33
_atom_site_aniso_U_23
_atom_site_aniso_U_13
_atom_site_aniso_U_12
Cu1 0.0691(10) 0.0483(8) 0.0337(6) 0.0054(6) -0.0054(6) 0.0007(6)
Cl1 0.072(2) 0.0543(19) 0.093(2) 0.0102(17) 0.0071(19) -0.0057(17)
O1 0.070(5) 0.051(4) 0.028(3) 0.008(3) -0.002(3) -0.001(3)
O2 0.081(5) 0.067(5) 0.036(4) 0.004(4) -0.003(4) -0.002(4)
N3 0.047(5) 0.049(5) 0.041(5) 0.015(4) -0.005(4) 0.000(4)
N1 0.057(5) 0.043(5) 0.043(5) 0.007(4) -0.012(4) -0.004(4)
N2 0.053(5) 0.044(5) 0.044(5) 0.003(4) -0.001(4) -0.001(4)
O3 0.164(10) 0.111(7) 0.038(5) 0.007(5) -0.003(5) 0.019(7)
C2 0.072(7) 0.043(6) 0.044(6) 0.002(5) -0.010(5) 0.004(6)
C6 0.048(6) 0.045(6) 0.034(5) -0.002(4) -0.001(4) -0.017(5)
C5 0.051(6) 0.056(7) 0.032(5) 0.012(5) -0.006(4) -0.019(5)
C1 0.044(6) 0.054(7) 0.039(5) 0.005(5) -0.004(4) -0.010(5)
C7 0.048(6) 0.046(6) 0.034(5) 0.016(5) -0.005(4) -0.009(5)
C18 0.036(6) 0.056(7) 0.048(6) 0.001(5) 0.000(5) -0.003(5)
C12 0.042(6) 0.060(7) 0.042(6) 0.017(5) 0.000(5) -0.005(5)
C3 0.083(8) 0.034(6) 0.058(7) -0.005(5) -0.010(6) 0.000(6)
C24 0.059(7) 0.046(6) 0.041(5) 0.001(5) -0.005(5) 0.016(6)
C23 0.076(8) 0.050(7) 0.044(6) 0.009(5) -0.005(5) 0.002(6)
C25 0.066(8) 0.060(7) 0.052(6) 0.008(6) -0.006(6) 0.004(6)
C4 0.063(7) 0.048(7) 0.043(6) -0.004(5) -0.008(5) -0.007(6)
C19 0.062(7) 0.047(6) 0.041(6) 0.004(5) -0.002(5) -0.008(5)
C29 0.061(8) 0.069(8) 0.060(7) 0.000(6) -0.010(6) 0.009(6)
C17 0.068(8) 0.054(7) 0.045(6) 0.014(5) -0.008(5) 0.007(6)
C22 0.090(9) 0.053(7) 0.041(6) 0.008(5) -0.004(6) 0.006(6)
C16 0.063(7) 0.066(8) 0.054(7) 0.001(6) -0.009(6) 0.015(6)
C20 0.088(9) 0.058(7) 0.038(6) 0.003(5) -0.006(6) 0.002(6)
C28 0.062(8) 0.085(10) 0.068(8) -0.012(7) -0.010(6) 0.036(8)
C8 0.059(7) 0.067(8) 0.051(7) -0.005(6) -0.005(5) -0.017(6)
C11 0.091(9) 0.090(10) 0.037(6) -0.001(7) -0.003(6) -0.007(8)
C10 0.076(8) 0.083(9) 0.048(7) -0.014(7) 0.006(6) -0.005(7)
C21 0.102(10) 0.071(8) 0.033(5) 0.008(6) -0.007(6) 0.008(7)
C13 0.084(9) 0.076(9) 0.048(6) 0.021(6) 0.000(6) 0.025(7)
C27 0.089(10) 0.056(8) 0.085(10) -0.011(7) -0.028(8) 0.015(8)
C15 0.091(10) 0.069(8) 0.067(8) 0.017(7) -0.014(7) 0.016(7)
C26 0.077(9) 0.051(8) 0.070(8) 0.016(6) -0.017(7) 0.003(6)
C9 0.106(10) 0.072(9) 0.053(7) -0.017(6) -0.013(7) 0.005(8)
C14 0.091(10) 0.104(11) 0.054(8) 0.019(8) -0.009(7) 0.023(9)
O5 0.092(8) 0.106(9) 0.36(2) 0.089(12) -0.016(10) -0.023(7)
O8 0.080(8) 0.191(13) 0.163(12) 0.056(10) 0.029(7) -0.008(8)
O6 0.131(11) 0.204(15) 0.251(18) 0.147(14) -0.034(11) -0.011(10)
O7 0.40(3) 0.30(3) 0.28(3) -0.17(2) -0.08(2) 0.15(3)

loop_
_atom_type_symbol
_atom_type_description
_atom_type_scat_dispersion_real
_atom_type_scat_dispersion_imag
_atom_type_scat_source
C C 0.0033 0.0016 'International Tables Vol C Tables 4.2.6.8 and 6.1.1.4'
H H 0.0000 0.0000 'International Tables Vol C Tables 4.2.6.8 and 6.1.1.4'
Cl Cl 0.1484 0.1585 'International Tables Vol C Tables 4.2.6.8 and 6.1.1.4'
Cu Cu 0.3201 1.2651 'International Tables Vol C Tables 4.2.6.8 and 6.1.1.4'
N N 0.0061 0.0033 'International Tables Vol C Tables 4.2.6.8 and 6.1.1.4'
O O 0.0106 0.0060 'International Tables Vol C Tables 4.2.6.8 and 6.1.1.4'

loop_
_geom_angle_atom_site_label_1
_geom_angle_atom_site_label_2
_geom_angle_atom_site_label_3
_geom_angle
O1 Cu1 N3 97.2(3)
O1 Cu1 N2 178.1(3)
N3 Cu1 N2 84.0(3)
O1 Cu1 N1 96.2(3)
N3 Cu1 N1 166.0(4)
N2 Cu1 N1 82.6(3)
O6 Cl1 O5 114.5(8)
O6 Cl1 O7 100.1(13)
O5 Cl1 O7 107.7(16)
O6 Cl1 O8 119.8(8)
O5 Cl1 O8 112.6(8)
O7 Cl1 O8 99.2(13)
C1 O1 Cu1 126.6(6)
C5 O2 C11 120.5(9)
C7 N3 C12 124.0(8)
C7 N3 Cu1 123.0(7)
C12 N3 Cu1 113.1(6)
C23 N1 C19 122.5(9)
C23 N1 Cu1 126.4(7)
C19 N1 Cu1 111.0(6)
C18 N2 C17 129.3(9)
C18 N2 Cu1 116.2(7)
C17 N2 Cu1 114.3(7)
C3 C2 C1 122.1(10)
C3 C2 H2 119.0
C1 C2 H2 119.0
C5 C6 C7 121.1(9)
C5 C6 C1 114.8(9)
C7 C6 C1 124.2(8)
C4 C5 O2 121.1(9)
C4 C5 C6 125.4(9)
O2 C5 C6 113.4(9)
O1 C1 C2 118.8(9)
O1 C1 C6 122.1(9)
C2 C1 C6 119.1(9)
N3 C7 C6 126.2(8)
N3 C7 H7 116.9
C6 C7 H7 116.9
N2 C18 C24 127.6(9)
N2 C18 C19 111.8(9)
C24 C18 C19 120.5(9)
C13 C12 N3 125.1(10)
C13 C12 C17 118.4(10)
N3 C12 C17 116.4(8)
C2 C3 C4 120.9(10)
C2 C3 H3 119.6
C4 C3 H3 119.6
C29 C24 C25 119.4(10)
C29 C24 C18 120.8(10)
C25 C24 C18 119.4(10)
N1 C23 C22 120.3(10)
N1 C23 H23 119.9
C22 C23 H23 119.9
C26 C25 C24 120.5(11)
C26 C25 H25 119.8
C24 C25 H25 119.8
C5 C4 C3 117.8(9)
C5 C4 C8 119.9(9)
C3 C4 C8 122.3(10)
N1 C19 C20 119.6(9)
N1 C19 C18 117.1(8)
C20 C19 C18 123.3(10)
C24 C29 C28 119.3(12)
C24 C29 H29 120.4
C28 C29 H29 120.4
C16 C17 C12 121.0(9)
C16 C17 N2 126.7(10)
C12 C17 N2 112.2(9)
C21 C22 C23 118.1(10)
C21 C22 H22 121.0
C23 C22 H22 121.0
C17 C16 C15 118.4(11)
C17 C16 H16 120.8
C15 C16 H16 120.8
C21 C20 C19 118.0(10)
C21 C20 H20 121.0
C19 C20 H20 121.0
C27 C28 C29 120.8(12)
C27 C28 H28 119.6
C29 C28 H28 119.6
C10 C8 C4 118.0(11)
C10 C8 C9 120.7(11)
C4 C8 C9 121.3(10)
O3 C11 O2 113.8(12)
O3 C11 C10 128.5(12)
O2 C11 C10 117.7(10)
C8 C10 C11 122.5(11)
C8 C10 H10 118.7
C11 C10 H10 118.7
C22 C21 C20 121.4(10)
C22 C21 H21 119.3
C20 C21 H21 119.3
C14 C13 C12 120.3(11)
C14 C13 H13 119.9
C12 C13 H13 119.9
C26 C27 C28 120.1(12)
C26 C27 H27 119.9
C28 C27 H27 119.9
C14 C15 C16 119.4(11)
C14 C15 H15 120.3
C16 C15 H15 120.3
C27 C26 C25 119.9(12)
C27 C26 H26 120.0
C25 C26 H26 120.0
C8 C9 H9A 109.5
C8 C9 H9B 109.5
H9A C9 H9B 109.5
C8 C9 H9C 109.5
H9A C9 H9C 109.5
H9B C9 H9C 109.5
C13 C14 C15 122.5(12)
C13 C14 H14 118.7
C15 C14 H14 118.7

loop_
_geom_bond_atom_site_label_1
_geom_bond_atom_site_label_2
_geom_bond_distance
Cu1 O1 1.854(7)
Cu1 N3 1.915(7)
Cu1 N2 1.924(8)
Cu1 N1 1.977(8)
Cl1 O6 1.325(12)
Cl1 O5 1.325(11)
Cl1 O7 1.345(19)
Cl1 O8 1.371(11)
O1 C1 1.310(11)
O2 C5 1.374(10)
O2 C11 1.409(13)
N3 C7 1.303(12)
N3 C12 1.396(12)
N1 C23 1.314(12)
N1 C19 1.341(12)
N2 C18 1.323(12)
N2 C17 1.417(12)
O3 C11 1.213(13)
C2 C3 1.357(14)
C2 C1 1.391(13)
C2 H2 0.9300
C6 C5 1.403(13)
C6 C7 1.409(13)
C6 C1 1.467(12)
C5 C4 1.361(13)
C7 H7 0.9300
C18 C24 1.465(13)
C18 C19 1.471(13)
C12 C13 1.395(13)
C12 C17 1.412(14)
C3 C4 1.402(14)
C3 H3 0.9300
C24 C29 1.382(14)
C24 C25 1.383(14)
C23 C22 1.403(13)
C23 H23 0.9300
C25 C26 1.382(15)
C25 H25 0.9300
C4 C8 1.453(14)
C19 C20 1.404(13)
C29 C28 1.387(16)
C29 H29 0.9300
C17 C16 1.376(14)
C22 C21 1.369(14)
C22 H22 0.9300
C16 C15 1.426(14)
C16 H16 0.9300
C20 C21 1.370(14)
C20 H20 0.9300
C28 C27 1.369(17)
C28 H28 0.9300
C8 C10 1.349(15)
C8 C9 1.486(15)
C11 C10 1.412(16)
C10 H10 0.9300
C21 H21 0.9300
C13 C14 1.348(16)
C13 H13 0.9300
C27 C26 1.362(16)
C27 H27 0.9300
C15 C14 1.356(17)
C15 H15 0.9300
C26 H26 0.9300
C9 H9A 0.9600
C9 H9B 0.9600
C9 H9C 0.9600
C14 H14 0.9300
